data_7132624
loop_
_publ_author_name
'Yadav, Dharmendra K.'
'Tiwari, Sona'
'Senthil, Sathyapriya'
'Vechalapu, Sai Kumari'
'Duraisamy, Santhosh'
'Rawat, Viral'
'Rahman, Mohammed Isfahur'
'Khanna, Shweta'
'Allimuthu, Dharmaraja'

_publ_section_title
;
 Diazepam-based covalent modifiers of GPX4 induce ferroptosis in liver
 cancer cells.
;
_journal_issue 14
_journal_name_full 'Chemical communications (Cambridge, England)'
_journal_page_first 1928
_journal_page_last 1931
_journal_paper_doi 10.1039/d3cc06215e
_journal_volume 60
_journal_year 2024
_chemical_formula_moiety 'C19 H18 N2 O2'
_chemical_formula_sum 'C19 H18 N2 O2'
_chemical_formula_weight 304.351
_chemical_name_systematic ST-5-154
_space_group_crystal_system monoclinic
_space_group_IT_number 14
_space_group_name_Hall '-P 2yn'
_space_group_name_H-M_alt 'P 1 21/n 1'
_symmetry_Int_Tables_number 14
_atom_sites_solution_primary iterative
_audit_creation_date 2023-09-06
_audit_creation_method
;
Olex2 1.5
(compiled 2023.03.06 svn.rbb2c1857 for OlexSys, GUI svn.r6748)
;
_audit_update_record
;
2023-09-08 deposited with the CCDC.	2024-01-15 downloaded from the CCDC.
;
_cell_angle_alpha 90
_cell_angle_beta 95.704(2)
_cell_angle_gamma 90
_cell_formula_units_Z 4
_cell_length_a 9.1979(4)
_cell_length_b 15.6759(8)
_cell_length_c 10.7636(5)
_cell_measurement_reflns_used 9878
_cell_measurement_temperature 296.15
_cell_measurement_theta_max 28.34
_cell_measurement_theta_min 2.30
_cell_volume 1544.27(13)
_computing_cell_refinement 'SAINT V8.40B (?, 2016)'
_computing_data_reduction 'SAINT V8.40B (?, 2016)'
_computing_molecular_graphics 'Olex2 1.5 (Dolomanov et al., 2009)'
_computing_publication_material 'Olex2 1.5 (Dolomanov et al., 2009)'
_computing_structure_refinement 'olex2.refine 1.5 (Bourhis et al., 2015)'
_computing_structure_solution 'olex2.solve 1.5 (Bourhis et al., 2015)'
_diffrn_ambient_temperature 296.15
_diffrn_measured_fraction_theta_full 0.9986
_diffrn_measured_fraction_theta_max 0.9964
_diffrn_measurement_device_type 'Bruker APEX-II CCD'
_diffrn_measurement_method '\f and \w scans'
_diffrn_radiation_type 'Mo K\a'
_diffrn_radiation_wavelength 0.71073
_diffrn_reflns_av_R_equivalents 0.0427
_diffrn_reflns_av_unetI/netI 0.0205
_diffrn_reflns_Laue_measured_fraction_full 0.9986
_diffrn_reflns_Laue_measured_fraction_max 0.9964
_diffrn_reflns_limit_h_max 12
_diffrn_reflns_limit_h_min -12
_diffrn_reflns_limit_k_max 20
_diffrn_reflns_limit_k_min -20
_diffrn_reflns_limit_l_max 14
_diffrn_reflns_limit_l_min -14
_diffrn_reflns_number 32415
_diffrn_reflns_point_group_measured_fraction_full 0.9986
_diffrn_reflns_point_group_measured_fraction_max 0.9964
_diffrn_reflns_theta_full 25.2417
_diffrn_reflns_theta_max 28.37
_diffrn_reflns_theta_min 2.30
_diffrn_source_current 1.0
_diffrn_source_power 0.05
_diffrn_source_voltage 50.0
_diffrn_standards_number 0
_exptl_absorpt_coefficient_mu 0.086
_exptl_absorpt_correction_T_max 0.7457
_exptl_absorpt_correction_T_min 0.6324
_exptl_absorpt_correction_type none
_exptl_absorpt_process_details
;
SADABS-2016/2 (Bruker,2016/2) was used for absorption correction.
wR2(int) was 0.1262 before and 0.0470 after correction.
The Ratio of minimum to maximum transmission is 0.8481.
The \l/2 correction factor is Not present.
;
_exptl_crystal_colour 'clear whiteish colourless'
_exptl_crystal_colour_lustre clear
_exptl_crystal_colour_modifier whiteish
_exptl_crystal_colour_primary colourless
_exptl_crystal_density_diffrn 1.309
_exptl_crystal_description block
_exptl_crystal_F_000 640.407
_exptl_crystal_preparation 'slow evaporation'
_exptl_crystal_recrystallization_method 'ethyll acetate-hexane 3:1'
_exptl_crystal_size_max 0.29
_exptl_crystal_size_mid 0.26
_exptl_crystal_size_min 0.21
_refine_diff_density_max 0.3392
_refine_diff_density_min -0.2152
_refine_diff_density_rms 0.0462
_refine_ls_d_res_high 0.7480
_refine_ls_d_res_low 8.8433
_refine_ls_goodness_of_fit_ref 1.0356
_refine_ls_hydrogen_treatment mixed
_refine_ls_matrix_type full
_refine_ls_number_constraints 29
_refine_ls_number_parameters 217
_refine_ls_number_reflns 3859
_refine_ls_number_restraints 0
_refine_ls_restrained_S_all 1.0356
_refine_ls_R_factor_all 0.0422
_refine_ls_R_factor_gt 0.0373
_refine_ls_shift/su_max 0.0007
_refine_ls_shift/su_mean 0.0000
_refine_ls_structure_factor_coef Fsqd
_refine_ls_weighting_details 'w=1/[\s^2^(Fo^2^)+(0.0460P)^2^+0.6304P] where P=(Fo^2^+2Fc^2^)/3'
_refine_ls_weighting_scheme calc
_refine_ls_wR_factor_gt 0.0966
_refine_ls_wR_factor_ref 0.0997
_reflns_Friedel_coverage 0.0
_reflns_limit_h_max 8
_reflns_limit_h_min -12
_reflns_limit_k_max 20
_reflns_limit_k_min 0
_reflns_limit_l_max 14
_reflns_limit_l_min -8
_reflns_number_gt 3420
_reflns_number_total 3859
_reflns_threshold_expression I>=2u(I)
_cod_data_source_file d3cc06215e3.cif
_cod_data_source_block 10augc_o_0m_a
_cod_depositor_comments 'Adding full bibliography for 7132622--7132625.cif.'
_cod_database_code 7132624
_olex2_refinement_description
;
1. Fixed Uiso
 At 1.2 times of:
  All C(H) groups, All C(H,H) groups
 At 1.5 times of:
  All C(H,H,H) groups
2.a Ternary CH refined with riding coordinates:
 C7(H7)
2.b Secondary CH2 refined with riding coordinates:
 C9(H9a,H9b)
2.c Aromatic/amide H refined with riding coordinates:
 C15(H15), C11(H11), C6(H6), C14(H14), C13(H13), C3(H3), C17(H17), C12(H12),
 C5(H5), C4(H4)
2.d Idealised Me refined as rotating group:
 C00L(H00a,H00b,H00c)
;
_olex2_submission_special_instructions 'No special instructions were received'

loop_
_space_group_symop_id
_space_group_symop_operation_xyz
1 x,y,z
2 -x+1/2,y+1/2,-z+1/2
3 -x,-y,-z
4 x-1/2,-y-1/2,z-1/2

loop_
_atom_site_label
_atom_site_type_symbol
_atom_site_fract_x
_atom_site_fract_y
_atom_site_fract_z
_atom_site_U_iso_or_equiv
_atom_site_adp_type
_atom_site_occupancy
_atom_site_refinement_flags_posn
O2 O 0.31839(8) 0.49243(5) 0.39577(8) 0.02362(18) Uani 1.000000 .
O1 O 0.36910(9) 0.57602(5) 0.03105(7) 0.02389(18) Uani 1.000000 .
N2 N 0.49905(9) 0.57427(5) 0.32915(8) 0.01653(18) Uani 1.000000 .
N1 N 0.59618(9) 0.62987(6) 0.07849(8) 0.01676(18) Uani 1.000000 .
C10 C 0.54012(11) 0.73234(6) 0.32107(9) 0.0157(2) Uani 1.000000 .
C1 C 0.73996(11) 0.62989(6) 0.28350(9) 0.0159(2) Uani 1.000000 .
C2 C 0.73363(11) 0.62836(6) 0.15274(9) 0.0163(2) Uani 1.000000 .
C15 C 0.40510(11) 0.74410(7) 0.25236(9) 0.0187(2) Uani 1.000000 .
H15 H 0.34903(11) 0.69705(7) 0.22532(9) 0.0225(3) Uiso 1.000000 R
C8 C 0.48342(11) 0.57776(7) 0.10018(9) 0.0174(2) Uani 1.000000 .
C7 C 0.60525(11) 0.64409(6) 0.35184(9) 0.01533(19) Uani 1.000000 .
H7 H 0.63772(11) 0.64377(6) 0.44136(9) 0.0184(2) Uiso 1.000000 R
C11 C 0.62055(11) 0.80381(7) 0.36401(10) 0.0188(2) Uani 1.000000 .
H11 H 0.70971(11) 0.79656(7) 0.41167(10) 0.0225(2) Uiso 1.000000 R
C9 C 0.50458(11) 0.52223(7) 0.21678(9) 0.0180(2) Uani 1.000000 .
H9a H 0.59819(11) 0.49341(7) 0.21989(9) 0.0215(2) Uiso 1.000000 R
H9b H 0.42860(11) 0.47914(7) 0.21344(9) 0.0215(2) Uiso 1.000000 R
C16 C 0.39765(11) 0.55556(7) 0.40941(9) 0.0179(2) Uani 1.000000 .
C6 C 0.87667(12) 0.62431(7) 0.35244(10) 0.0196(2) Uani 1.000000 .
H6 H 0.88223(12) 0.62258(7) 0.43915(10) 0.0236(3) Uiso 1.000000 R
C14 C 0.35373(12) 0.82625(7) 0.22398(10) 0.0213(2) Uani 1.000000 .
H14 H 0.26400(12) 0.83368(7) 0.17728(10) 0.0256(3) Uiso 1.000000 R
C13 C 0.43576(13) 0.89697(7) 0.26505(10) 0.0225(2) Uani 1.000000 .
H13 H 0.40187(13) 0.95165(7) 0.24499(10) 0.0271(3) Uiso 1.000000 R
C3 C 0.86173(12) 0.62568(7) 0.09389(10) 0.0209(2) Uani 1.000000 .
H3 H 0.85691(12) 0.62574(7) 0.00718(10) 0.0251(3) Uiso 1.000000 R
C17 C 0.38243(12) 0.61705(7) 0.51363(10) 0.0216(2) Uani 1.000000 .
H17 H 0.44867(12) 0.66165(7) 0.52784(10) 0.0260(3) Uiso 1.000000 R
C12 C 0.56913(12) 0.88555(7) 0.33648(10) 0.0216(2) Uani 1.000000 .
H12 H 0.62367(12) 0.93268(7) 0.36570(10) 0.0260(3) Uiso 1.000000 R
C5 C 1.00424(12) 0.62130(8) 0.29374(11) 0.0235(2) Uani 1.000000 .
H5 H 1.09446(12) 0.61823(8) 0.34089(11) 0.0283(3) Uiso 1.000000 R
C00L C 0.57822(13) 0.68553(8) -0.03106(10) 0.0242(2) Uani 1.000000 .
H00a H 0.6498(7) 0.7302(4) -0.0221(4) 0.0364(4) Uiso 1.000000 GR
H00b H 0.5910(10) 0.65286(14) -0.10463(14) 0.0364(4) Uiso 1.000000 GR
H00c H 0.4821(4) 0.7100(5) -0.0383(5) 0.0364(4) Uiso 1.000000 GR
C4 C 0.99655(12) 0.62291(8) 0.16421(11) 0.0241(2) Uani 1.000000 .
H4 H 1.08188(12) 0.62213(8) 0.12456(11) 0.0289(3) Uiso 1.000000 R
C18 C 0.27495(14) 0.60810(9) 0.58560(11) 0.0284(3) Uani 1.000000 .
H18a H 0.2030(19) 0.5583(12) 0.5711(16) 0.044(5) Uiso 1.000000 .
H18b H 0.2612(18) 0.6481(11) 0.6517(16) 0.040(4) Uiso 1.000000 .

loop_
_atom_site_aniso_label
_atom_site_aniso_U_11
_atom_site_aniso_U_22
_atom_site_aniso_U_33
_atom_site_aniso_U_12
_atom_site_aniso_U_13
_atom_site_aniso_U_23
O2 0.0212(4) 0.0233(4) 0.0263(4) -0.0039(3) 0.0025(3) 0.0028(3)
O1 0.0209(4) 0.0273(4) 0.0220(4) -0.0011(3) -0.0051(3) -0.0023(3)
N2 0.0187(4) 0.0150(4) 0.0159(4) -0.0010(3) 0.0014(3) -0.0006(3)
N1 0.0174(4) 0.0180(4) 0.0144(4) 0.0013(3) -0.0008(3) 0.0009(3)
C10 0.0178(5) 0.0157(5) 0.0142(4) 0.0014(4) 0.0042(4) -0.0005(3)
C1 0.0169(4) 0.0133(4) 0.0172(5) 0.0012(3) 0.0005(4) -0.0005(3)
C2 0.0168(5) 0.0145(4) 0.0170(5) 0.0014(3) -0.0010(4) 0.0000(3)
C15 0.0196(5) 0.0190(5) 0.0172(5) 0.0010(4) -0.0001(4) -0.0016(4)
C8 0.0190(5) 0.0168(5) 0.0160(4) 0.0013(4) 0.0004(4) -0.0030(3)
C7 0.0164(4) 0.0153(4) 0.0139(4) -0.0001(4) -0.0001(3) -0.0005(3)
C11 0.0173(5) 0.0194(5) 0.0199(5) -0.0004(4) 0.0032(4) -0.0021(4)
C9 0.0213(5) 0.0152(5) 0.0172(5) -0.0013(4) 0.0010(4) -0.0014(4)
C16 0.0164(4) 0.0193(5) 0.0176(5) 0.0036(4) -0.0003(4) 0.0039(4)
C6 0.0204(5) 0.0196(5) 0.0180(5) 0.0027(4) -0.0027(4) -0.0024(4)
C14 0.0222(5) 0.0235(5) 0.0180(5) 0.0061(4) 0.0005(4) 0.0011(4)
C13 0.0285(6) 0.0173(5) 0.0227(5) 0.0048(4) 0.0071(4) 0.0034(4)
C3 0.0218(5) 0.0226(5) 0.0186(5) 0.0019(4) 0.0038(4) -0.0003(4)
C17 0.0240(5) 0.0224(5) 0.0186(5) 0.0035(4) 0.0024(4) 0.0021(4)
C12 0.0229(5) 0.0174(5) 0.0257(5) -0.0023(4) 0.0078(4) -0.0018(4)
C5 0.0164(5) 0.0255(6) 0.0277(6) 0.0029(4) -0.0031(4) -0.0041(4)
C00L 0.0274(5) 0.0262(6) 0.0182(5) -0.0010(4) -0.0026(4) 0.0064(4)
C4 0.0180(5) 0.0266(6) 0.0281(6) 0.0017(4) 0.0049(4) -0.0021(4)
C18 0.0316(6) 0.0309(6) 0.0238(5) 0.0063(5) 0.0085(5) 0.0048(5)

loop_
_atom_type_symbol
_atom_type_scat_dispersion_real
_atom_type_scat_dispersion_imag
_atom_type_scat_Cromer_Mann_a1
_atom_type_scat_Cromer_Mann_a2
_atom_type_scat_Cromer_Mann_a3
_atom_type_scat_Cromer_Mann_a4
_atom_type_scat_Cromer_Mann_b1
_atom_type_scat_Cromer_Mann_b2
_atom_type_scat_Cromer_Mann_b3
_atom_type_scat_Cromer_Mann_b4
_atom_type_scat_Cromer_Mann_c
_atom_type_scat_source
_atom_type_scat_dispersion_source
C 0.00347 0.00161 2.31000 1.02000 1.58860 0.86500 20.84390 10.20750 0.56870 51.65120 0.21560 'International Tables Volume C Table 6.1.1.4 (pp. 500-502)' 'Henke, Gullikson and Davis, At. Data and Nucl. Data Tables, 1993, 54, 2'
H 0.00000 0.00000 0.49300 0.32291 0.14019 0.04081 10.51090 26.12570 3.14236 57.79970 0.00304 'International Tables Volume C Table 6.1.1.4 (pp. 500-502)' 'Henke, Gullikson and Davis, At. Data and Nucl. Data Tables, 1993, 54, 2'
N 0.00653 0.00323 12.21260 3.13220 2.01250 1.16630 0.00570 9.89330 28.99750 0.58260 -11.52900 'International Tables Volume C Table 6.1.1.4 (pp. 500-502)' 'Henke, Gullikson and Davis, At. Data and Nucl. Data Tables, 1993, 54, 2'
O 0.01158 0.00611 3.04850 2.28680 1.54630 0.86700 13.27710 5.70110 0.32390 32.90890 0.25080 'International Tables Volume C Table 6.1.1.4 (pp. 500-502)' 'Henke, Gullikson and Davis, At. Data and Nucl. Data Tables, 1993, 54, 2'

loop_
_geom_angle_atom_site_label_1
_geom_angle_atom_site_label_2
_geom_angle_atom_site_label_3
_geom_angle
_geom_angle_site_symmetry_1
_geom_angle_site_symmetry_3
_geom_angle_publ_flag
C9 N2 C7 118.34(8) . . ?
C16 N2 C7 122.62(9) . . ?
C16 N2 C9 119.03(8) . . ?
C8 N1 C2 122.87(9) . . ?
C00L N1 C2 118.95(9) . . ?
C00L N1 C8 118.05(9) . . ?
C7 C10 C15 122.93(9) . . ?
C11 C10 C15 118.99(9) . . ?
C11 C10 C7 118.08(9) . . ?
C7 C1 C2 122.27(9) . . ?
C6 C1 C2 118.48(10) . . ?
C6 C1 C7 119.08(9) . . ?
C1 C2 N1 120.50(9) . . ?
C3 C2 N1 119.22(9) . . ?
C3 C2 C1 120.28(9) . . ?
H15 C15 C10 119.90(6) . . ?
C14 C15 C10 120.20(10) . . ?
C14 C15 H15 119.90(6) . . ?
N1 C8 O1 122.15(10) . . ?
C9 C8 O1 121.24(10) . . ?
C9 C8 N1 116.61(9) . . ?
C10 C7 N2 113.41(8) . . ?
C1 C7 N2 111.76(8) . . ?
C1 C7 C10 110.37(8) . . ?
H7 C7 N2 106.97(5) . . ?
H7 C7 C10 106.97(5) . . ?
H7 C7 C1 106.97(5) . . ?
H11 C11 C10 119.59(6) . . ?
C12 C11 C10 120.82(10) . . ?
C12 C11 H11 119.59(6) . . ?
C8 C9 N2 110.50(8) . . ?
H9a C9 N2 109.55(5) . . ?
H9a C9 C8 109.55(6) . . ?
H9b C9 N2 109.55(5) . . ?
H9b C9 C8 109.55(5) . . ?
H9b C9 H9a 108.1 . . ?
N2 C16 O2 122.14(10) . . ?
C17 C16 O2 120.64(10) . . ?
C17 C16 N2 117.19(9) . . ?
H6 C6 C1 119.43(6) . . ?
C5 C6 C1 121.14(10) . . ?
C5 C6 H6 119.43(6) . . ?
H14 C14 C15 119.80(6) . . ?
C13 C14 C15 120.39(10) . . ?
C13 C14 H14 119.80(6) . . ?
H13 C13 C14 120.20(6) . . ?
C12 C13 C14 119.60(10) . . ?
C12 C13 H13 120.20(6) . . ?
H3 C3 C2 119.89(6) . . ?
C4 C3 C2 120.23(10) . . ?
C4 C3 H3 119.89(7) . . ?
H17 C17 C16 119.94(6) . . ?
C18 C17 C16 120.12(11) . . ?
C18 C17 H17 119.94(8) . . ?
C13 C12 C11 119.96(10) . . ?
H12 C12 C11 120.02(6) . . ?
H12 C12 C13 120.02(6) . . ?
H5 C5 C6 120.15(6) . . ?
C4 C5 C6 119.70(10) . . ?
C4 C5 H5 120.15(6) . . ?
H00a C00L N1 109.5 . . ?
H00b C00L N1 109.5 . . ?
H00b C00L H00a 109.5 . . ?
H00c C00L N1 109.5 . . ?
H00c C00L H00a 109.5 . . ?
H00c C00L H00b 109.5 . . ?
C5 C4 C3 120.10(10) . . ?
H4 C4 C3 119.95(7) . . ?
H4 C4 C5 119.95(6) . . ?
H18a C18 C17 120.0(10) . . ?
H18b C18 C17 121.5(10) . . ?
H18b C18 H18a 118.5(14) . . ?

loop_
_geom_bond_atom_site_label_1
_geom_bond_atom_site_label_2
_geom_bond_distance
_geom_bond_site_symmetry_2
_geom_bond_publ_flag
O2 C16 1.2293(13) . ?
O1 C8 1.2266(12) . ?
N2 C7 1.4711(13) . ?
N2 C9 1.4639(13) . ?
N2 C16 1.3646(14) . ?
N1 C2 1.4272(12) . ?
N1 C8 1.3585(14) . ?
N1 C00L 1.4629(13) . ?
C10 C15 1.3931(14) . ?
C10 C7 1.5306(14) . ?
C10 C11 1.3958(14) . ?
C1 C2 1.4030(14) . ?
C1 C7 1.5189(14) . ?
C1 C6 1.3979(13) . ?
C2 C3 1.3927(15) . ?
C15 H15 0.9300 . ?
C15 C14 1.3951(15) . ?
C8 C9 1.5239(14) . ?
C7 H7 0.9800 . ?
C11 H11 0.9300 . ?
C11 C12 1.3876(15) . ?
C9 H9a 0.9700 . ?
C9 H9b 0.9700 . ?
C16 C17 1.4961(15) . ?
C6 H6 0.9300 . ?
C6 C5 1.3876(16) . ?
C14 H14 0.9300 . ?
C14 C13 1.3883(16) . ?
C13 H13 0.9300 . ?
C13 C12 1.3931(16) . ?
C3 H3 0.9300 . ?
C3 C4 1.3877(15) . ?
C17 H17 0.9300 . ?
C17 C18 1.3226(17) . ?
C12 H12 0.9300 . ?
C5 H5 0.9300 . ?
C5 C4 1.3892(17) . ?
C00L H00a 0.9600 . ?
C00L H00b 0.9600 . ?
C00L H00c 0.9600 . ?
C4 H4 0.9300 . ?
C18 H18a 1.025(18) . ?
C18 H18b 0.967(17) . ?

loop_
_geom_torsion_atom_site_label_1
_geom_torsion_atom_site_label_2
_geom_torsion_atom_site_label_3
_geom_torsion_atom_site_label_4
_geom_torsion
_geom_torsion_site_symmetry_1
_geom_torsion_site_symmetry_2
_geom_torsion_site_symmetry_3
_geom_torsion_site_symmetry_4
_geom_torsion_publ_flag
O2 C16 N2 C7 -173.14(9) . . . . ?
O2 C16 N2 C9 5.86(12) . . . . ?
O2 C16 C17 C18 -5.94(12) . . . . ?
O1 C8 N1 C2 -175.39(10) . . . . ?
O1 C8 N1 C00L 0.30(13) . . . . ?
O1 C8 C9 N2 -106.99(10) . . . . ?
N2 C7 C10 C15 -13.86(10) . . . . ?
N2 C7 C10 C11 166.24(8) . . . . ?
N2 C7 C1 C2 64.52(9) . . . . ?
N2 C7 C1 C6 -120.24(9) . . . . ?
N2 C9 C8 N1 71.91(9) . . . . ?
N2 C16 C17 C18 172.00(10) . . . . ?
N1 C2 C1 C7 -7.67(11) . . . . ?
N1 C2 C1 C6 177.06(10) . . . . ?
N1 C2 C3 C4 -179.06(10) . . . . ?
C10 C15 C14 C13 -0.72(12) . . . . ?
C10 C7 C1 C2 -62.68(9) . . . . ?
C10 C7 C1 C6 112.56(9) . . . . ?
C10 C11 C12 C13 -0.07(12) . . . . ?
C1 C2 C3 C4 1.19(12) . . . . ?
C1 C6 C5 C4 -0.71(12) . . . . ?
C2 C3 C4 C5 1.13(13) . . . . ?
C15 C14 C13 C12 -0.91(13) . . . . ?
C11 C12 C13 C14 1.30(13) . . . . ?
C6 C5 C4 C3 -1.37(13) . . . . ?
